data_3000354
loop_
_publ_author_name
'Wilson, Catrina E.'
'Gibson, Amanda E.'
'Cuillier, Paul M.'
'Li, Cheng-Han'
'Crosby, Patrice H.N.'
'Trigg, Edward B.'
'Najmr, Stan'
'Murray, Christopher B.'
'Jinschek, Joerg R.'
'Doan-Nguyen, Vicky'

_publ_section_title
;
 Local structure elucidation of tungsten- substituted vanadium dioxide
 (V1-xWxO2)
;
_journal_name_full 'Scientific Reports'
_journal_page_first 14767
_journal_volume 12
_journal_year 2022
_chemical_formula_sum 'O V0.462 W0.038'
_chemical_formula_weight 46.55
_space_group_IT_number 136
_space_group_name_Hall '-P 4n 2n'
_space_group_name_H-M_alt 'P 42/m n m'
_symmetry_cell_setting tetragonal
_symmetry_space_group_name_H-M 'P 42/m n m'
_cell_angle_alpha 90
_cell_angle_beta 90
_cell_angle_gamma 90
_cell_formula_units_Z 4
_cell_length_a 4.56124(8)
_cell_length_b 4.56124(8)
_cell_length_c 2.88795(6)
_cell_measurement_temperature 90
_cell_volume 60.0835(19)
_exptl_crystal_density_diffrn 5.1465
_pd_phase_name P42/mnm
_journal_article_reference https://doi.org/10.1038/s41598-022-18575-0
_cod_data_source_file W0p089V0p911O2_F_AG48_90K_P42overmnm_01_3p156_phase.cif
_cod_data_source_block W0p089V0p911O2_F_AG48_90K_P42overmnm_01
_cod_depositor_comments 'Releasing structure 3000354 into public domain as published material.'
_cod_original_cell_volume 60.0836(25)
_cod_database_code 3000354
_cod_database_fobs_code 3000354

loop_
_space_group_symop_id
_space_group_symop_operation_xyz
1 x,y,z
2 1/2-y,1/2+x,1/2+z
3 -x,-y,z
4 1/2+y,1/2-x,1/2+z
5 1/2-x,1/2+y,1/2+z
6 -y,-x,z
7 1/2+x,1/2-y,1/2+z
8 y,x,z
9 -x,-y,-z
10 1/2+y,1/2-x,1/2-z
11 x,y,-z
12 1/2-y,1/2+x,1/2-z
13 1/2+x,1/2-y,1/2-z
14 y,x,-z
15 1/2-x,1/2+y,1/2-z
16 -y,-x,-z

loop_
_atom_site_label
_atom_site_type_symbol
_atom_site_fract_x
_atom_site_fract_y
_atom_site_fract_z
_atom_site_occupancy
_atom_site_adp_type
_atom_site_U_iso_or_equiv
_atom_site_site_symmetry_multiplicity
V1 V3+ 0.00000 0.00000 0.00000 0.9235 Uiso 0.006(5) 2
O2 O2- 0.2928(4) 0.2928 0.00000 1.0000 Uiso 0.0050 4
W3 W6+ 0.00000 0.00000 0.00000 0.0765 Uiso 0.008(19) 2

loop_
_atom_type_symbol
_atom_type_number_in_cell
O2- 4
V3+ 1.847
W6+ 0.153
